data_4516427
loop_
_publ_author_name
'Katzsch, Felix'
'Gruber, Tobias'
'Weber, Edwin'

_publ_section_title
;
 Crystalline Inclusion of Wheel-and-Axle Diol Hosts Featuring
 Benzo[b]thiophene Units as a Lateral Construction Element
;
_journal_issue 10
_journal_name_full 'Crystal Growth &amp; Design'
_journal_page_first 5047
_journal_paper_doi 10.1021/acs.cgd.5b01034
_journal_volume 15
_journal_year 2015
_chemical_formula_moiety 'C36 H22 O2 S4'
_chemical_formula_sum 'C36 H22 O2 S4'
_chemical_formula_weight 614.78
_chemical_name_systematic
;
 '1,1,4,4-Tetra(benzo[b]thien-2-yl)but-2-yne-1,4-diol dimethyl sulfoxide disolvate'
;
_space_group_IT_number 14
_space_group_name_Hall '-P 2yn'
_space_group_name_H-M_alt 'P 1 21/n 1'
_symmetry_cell_setting monoclinic
_symmetry_space_group_name_Hall '-P 2yn'
_symmetry_space_group_name_H-M 'P 1 21/n 1'
_atom_sites_solution_hydrogens geom
_atom_sites_solution_primary direct
_atom_sites_solution_secondary difmap
_audit_creation_method SHELXL-97
_cell_angle_alpha 90.00
_cell_angle_beta 98.6950(10)
_cell_angle_gamma 90.00
_cell_formula_units_Z 2
_cell_length_a 10.1001(3)
_cell_length_b 8.4594(2)
_cell_length_c 23.9058(6)
_cell_measurement_reflns_used 9993
_cell_measurement_temperature 100(2)
_cell_measurement_theta_max 35.05
_cell_measurement_theta_min 2.33
_cell_volume 2019.06(9)
_computing_cell_refinement 'Bruker SAINT'
_computing_data_collection 'Bruker APEX2'
_computing_data_reduction 'Bruker SAINT'
_computing_molecular_graphics 'Bruker SHELXTL'
_computing_publication_material 'Bruker SHELXTL'
_computing_structure_refinement 'SHELXL-97 (Sheldrick, 2008)'
_computing_structure_solution 'SHELXS-97 (Sheldrick, 2008)'
_diffrn_ambient_temperature 100(2)
_diffrn_measured_fraction_theta_full 0.998
_diffrn_measured_fraction_theta_max 0.998
_diffrn_measurement_device_type 'Bruker APEX-II CCD'
_diffrn_measurement_method '\f and \w scans'
_diffrn_radiation_monochromator graphite
_diffrn_radiation_source 'fine-focus sealed tube'
_diffrn_radiation_type MoK\a
_diffrn_radiation_wavelength 0.71073
_diffrn_reflns_av_R_equivalents 0.0236
_diffrn_reflns_av_sigmaI/netI 0.0162
_diffrn_reflns_limit_h_max 12
_diffrn_reflns_limit_h_min -12
_diffrn_reflns_limit_k_max 8
_diffrn_reflns_limit_k_min -10
_diffrn_reflns_limit_l_max 28
_diffrn_reflns_limit_l_min -28
_diffrn_reflns_number 19101
_diffrn_reflns_theta_full 25.00
_diffrn_reflns_theta_max 25.00
_diffrn_reflns_theta_min 1.72
_exptl_absorpt_coefficient_mu 0.260
_exptl_absorpt_correction_T_max 0.8877
_exptl_absorpt_correction_T_min 0.8535
_exptl_absorpt_correction_type multi-scan
_exptl_absorpt_process_details 'SADABS (Sheldrick, 2004)'
_exptl_crystal_colour colourless
_exptl_crystal_density_diffrn 1.011
_exptl_crystal_density_method 'not measured'
_exptl_crystal_description block
_exptl_crystal_F_000 636
_exptl_crystal_size_max 0.55
_exptl_crystal_size_mid 0.54
_exptl_crystal_size_min 0.47
_platon_squeeze_details
;
;
_refine_diff_density_max 0.295
_refine_diff_density_min -0.408
_refine_diff_density_rms 0.048
_refine_ls_extinction_method none
_refine_ls_goodness_of_fit_ref 1.048
_refine_ls_hydrogen_treatment constr
_refine_ls_matrix_type full
_refine_ls_number_parameters 210
_refine_ls_number_reflns 3541
_refine_ls_number_restraints 20
_refine_ls_restrained_S_all 1.048
_refine_ls_R_factor_all 0.0399
_refine_ls_R_factor_gt 0.0376
_refine_ls_shift/su_max 0.000
_refine_ls_shift/su_mean 0.000
_refine_ls_structure_factor_coef Fsqd
_refine_ls_weighting_details 'calc w=1/[\s^2^(Fo^2^)+(0.0412P)^2^+1.6297P] where P=(Fo^2^+2Fc^2^)/3'
_refine_ls_weighting_scheme calc
_refine_ls_wR_factor_gt 0.0959
_refine_ls_wR_factor_ref 0.0970
_reflns_number_gt 3272
_reflns_number_total 3541
_reflns_threshold_expression >2\s(I)
_cod_data_source_file 3d.cif
_cod_data_source_block feka_104_monop
_cod_depositor_comments
;
The following automatic conversions were performed:

data item '_symmetry_cell_setting' value 'Monoclinic' was changed to
'monoclinic' in accordance with the
/home/saulius/struct/COD-crude-data/automatic-downloads/DataCite-retrospective/ACS/depositions/lib/dictionaries/cif_core.dic
dictionary named 'cif_core.dic' version 2.4.2 last updated on
2011-04-26.

Automatic conversion script
Id: cif_fix_values 6909 2019-04-08 15:41:33Z antanas 
;
_cod_original_sg_symbol_H-M 'P2(1)/n  '
_cod_database_code 4516427

loop_
_symmetry_equiv_pos_as_xyz
'x, y, z'
'-x+1/2, y+1/2, -z+1/2'
'-x, -y, -z'
'x-1/2, -y-1/2, z-1/2'

loop_
_atom_site_label
_atom_site_type_symbol
_atom_site_fract_x
_atom_site_fract_y
_atom_site_fract_z
_atom_site_U_iso_or_equiv
_atom_site_adp_type
_atom_site_occupancy
_atom_site_symmetry_multiplicity
_atom_site_calc_flag
_atom_site_refinement_flags
_atom_site_disorder_assembly
_atom_site_disorder_group
O1 O 0.35750(13) 0.78174(14) 0.06406(5) 0.0275(3) Uani 1 1 d . . .
H1 H 0.3626 0.7453 0.0318 0.041 Uiso 1 1 calc R . .
S1 S 0.26600(6) 0.99369(7) 0.15044(2) 0.02168(18) Uani 0.912(3) 1 d P A 1
C2 C 0.3666(3) 1.2038(4) 0.09144(13) 0.0240(7) Uani 0.912(3) 1 d P A 1
H2 H 0.4151 1.2519 0.0649 0.029 Uiso 0.912(3) 1 calc PR A 1
S1B S 0.3910(10) 1.2461(10) 0.0814(4) 0.0253(18) Uani 0.088(3) 1 d PU A 2
C2B C 0.294(3) 1.030(3) 0.1379(11) 0.019(2) Uani 0.088(3) 1 d PU A 2
H2B H 0.2785 0.9281 0.1527 0.023 Uiso 0.088(3) 1 calc PR A 2
S2 S 0.54752(5) 0.73993(6) 0.16952(2) 0.03589(16) Uani 1 1 d . A .
C1 C 0.36436(15) 1.0475(2) 0.09963(6) 0.0180(3) Uani 1 1 d U . .
C3 C 0.28930(17) 1.2931(2) 0.12638(7) 0.0243(4) Uani 1 1 d . . .
C4 C 0.2687(2) 1.4551(2) 0.13038(9) 0.0362(5) Uani 1 1 d . A .
H4 H 0.3080 1.5262 0.1069 0.043 Uiso 1 1 calc R . .
C5 C 0.1911(2) 1.5118(2) 0.16859(9) 0.0411(5) Uani 1 1 d . . .
H5 H 0.1776 1.6224 0.1714 0.049 Uiso 1 1 calc R A .
C6 C 0.1319(2) 1.4086(2) 0.20331(8) 0.0355(5) Uani 1 1 d . A .
H6 H 0.0782 1.4498 0.2293 0.043 Uiso 1 1 calc R . .
C7 C 0.15071(18) 1.2476(2) 0.20015(8) 0.0284(4) Uani 1 1 d . . .
H7 H 0.1110 1.1772 0.2237 0.034 Uiso 1 1 calc R A .
C8 C 0.22959(17) 1.1907(2) 0.16146(7) 0.0216(4) Uani 1 1 d . A .
C9 C 0.56399(16) 0.87205(19) 0.11535(7) 0.0196(3) Uani 1 1 d . . .
C10 C 0.69000(17) 0.9275(2) 0.11750(7) 0.0228(4) Uani 1 1 d . A .
H10 H 0.7161 0.9997 0.0907 0.027 Uiso 1 1 calc R . .
C11 C 0.78072(17) 0.8656(2) 0.16470(7) 0.0212(4) Uani 1 1 d . . .
C12 C 0.91684(18) 0.8965(2) 0.18148(8) 0.0277(4) Uani 1 1 d . A .
H12 H 0.9632 0.9652 0.1597 0.033 Uiso 1 1 calc R . .
C13 C 0.98344(19) 0.8269(2) 0.22979(8) 0.0314(4) Uani 1 1 d . . .
H13 H 1.0754 0.8500 0.2417 0.038 Uiso 1 1 calc R A .
C14 C 0.9171(2) 0.7230(3) 0.26133(9) 0.0391(5) Uani 1 1 d . A .
H14 H 0.9649 0.6747 0.2942 0.047 Uiso 1 1 calc R . .
C15 C 0.7838(2) 0.6893(3) 0.24551(10) 0.0448(6) Uani 1 1 d . . .
H15 H 0.7389 0.6184 0.2671 0.054 Uiso 1 1 calc R A .
C16 C 0.71558(18) 0.7613(2) 0.19716(8) 0.0278(4) Uani 1 1 d . A .
C17 C 0.44018(16) 0.91766(19) 0.07394(6) 0.0188(3) Uani 1 1 d . A .
C18 C 0.48282(16) 0.9763(2) 0.02109(7) 0.0202(3) Uani 1 1 d . . .

loop_
_atom_site_aniso_label
_atom_site_aniso_U_11
_atom_site_aniso_U_22
_atom_site_aniso_U_33
_atom_site_aniso_U_23
_atom_site_aniso_U_13
_atom_site_aniso_U_12
O1 0.0381(7) 0.0231(6) 0.0233(6) -0.0047(5) 0.0110(5) -0.0130(5)
S1 0.0260(3) 0.0208(3) 0.0211(3) 0.00297(19) 0.01320(19) -0.0012(2)
C2 0.0269(15) 0.0290(15) 0.0175(14) 0.0018(11) 0.0086(10) -0.0072(11)
S1B 0.033(4) 0.0234(18) 0.025(3) 0.000(2) 0.022(2) -0.005(3)
C2B 0.019(4) 0.022(5) 0.016(4) 0.006(4) 0.004(3) -0.005(4)
S2 0.0262(3) 0.0415(3) 0.0405(3) 0.0248(2) 0.0066(2) -0.0023(2)
C1 0.0188(8) 0.0222(8) 0.0131(7) 0.0013(6) 0.0032(6) -0.0032(6)
C3 0.0268(9) 0.0258(9) 0.0208(8) -0.0007(7) 0.0054(7) -0.0040(7)
C4 0.0493(12) 0.0250(10) 0.0365(11) 0.0021(8) 0.0138(9) -0.0063(9)
C5 0.0554(13) 0.0227(10) 0.0461(12) -0.0079(9) 0.0109(10) -0.0002(9)
C6 0.0410(11) 0.0356(11) 0.0321(10) -0.0115(8) 0.0128(8) 0.0031(9)
C7 0.0300(9) 0.0315(10) 0.0256(9) -0.0006(7) 0.0106(7) -0.0005(8)
C8 0.0237(8) 0.0224(9) 0.0186(8) -0.0019(7) 0.0027(6) -0.0024(7)
C9 0.0257(8) 0.0181(8) 0.0166(8) 0.0014(6) 0.0088(6) -0.0003(7)
C10 0.0264(9) 0.0246(9) 0.0181(8) 0.0014(7) 0.0053(7) 0.0002(7)
C11 0.0265(9) 0.0184(8) 0.0201(8) -0.0010(7) 0.0081(7) 0.0033(7)
C12 0.0267(9) 0.0303(10) 0.0268(9) 0.0028(8) 0.0064(7) 0.0002(7)
C13 0.0259(9) 0.0352(11) 0.0323(10) 0.0006(8) 0.0025(8) 0.0076(8)
C14 0.0349(11) 0.0465(13) 0.0347(11) 0.0160(9) 0.0019(8) 0.0104(9)
C15 0.0366(11) 0.0517(14) 0.0467(12) 0.0320(11) 0.0081(9) 0.0058(10)
C16 0.0262(9) 0.0294(10) 0.0291(9) 0.0092(8) 0.0086(7) 0.0034(7)
C17 0.0219(8) 0.0193(8) 0.0161(8) -0.0001(6) 0.0061(6) -0.0046(7)
C18 0.0227(8) 0.0211(8) 0.0177(7) -0.0040(6) 0.0057(6) -0.0037(7)

loop_
_atom_type_symbol
_atom_type_description
_atom_type_scat_dispersion_real
_atom_type_scat_dispersion_imag
_atom_type_scat_source
C C 0.0033 0.0016 'International Tables Vol C Tables 4.2.6.8 and 6.1.1.4'
H H 0.0000 0.0000 'International Tables Vol C Tables 4.2.6.8 and 6.1.1.4'
O O 0.0106 0.0060 'International Tables Vol C Tables 4.2.6.8 and 6.1.1.4'
S S 0.1246 0.1234 'International Tables Vol C Tables 4.2.6.8 and 6.1.1.4'

loop_
_geom_angle_atom_site_label_1
_geom_angle_atom_site_label_2
_geom_angle_atom_site_label_3
_geom_angle
_geom_angle_site_symmetry_1
C17 O1 H1 109.5 .
C8 S1 C1 90.63(8) .
C1 C2 C3 114.2(3) .
C1 C2 H2 122.9 .
C3 C2 H2 122.9 .
C3 S1B C1 86.2(4) .
C1 C2B C8 116.6(18) .
C1 C2B H2B 121.7 .
C8 C2B H2B 121.7 .
C16 S2 C9 91.06(8) .
C2B C1 C2 104.6(12) .
C2B C1 C17 125.8(12) .
C2 C1 C17 129.37(19) .
C2 C1 S1 112.63(17) .
C17 C1 S1 117.88(12) .
C2B C1 S1B 114.9(12) .
C17 C1 S1B 118.8(3) .
S1 C1 S1B 123.0(3) .
C4 C3 C8 118.98(17) .
C4 C3 C2 131.0(2) .
C8 C3 C2 110.1(2) .
C4 C3 S1B 113.4(3) .
C8 C3 S1B 127.5(3) .
C5 C4 C3 119.62(18) .
C5 C4 H4 120.2 .
C3 C4 H4 120.2 .
C4 C5 C6 120.93(19) .
C4 C5 H5 119.5 .
C6 C5 H5 119.5 .
C7 C6 C5 120.55(18) .
C7 C6 H6 119.7 .
C5 C6 H6 119.7 .
C6 C7 C8 118.34(17) .
C6 C7 H7 120.8 .
C8 C7 H7 120.8 .
C7 C8 C3 121.58(17) .
C7 C8 C2B 143.9(10) .
C3 C8 C2B 94.5(10) .
C7 C8 S1 125.99(14) .
C3 C8 S1 112.44(13) .
C10 C9 C17 127.84(15) .
C10 C9 S2 113.02(13) .
C17 C9 S2 119.07(12) .
C9 C10 C11 112.81(15) .
C9 C10 H10 123.6 .
C11 C10 H10 123.6 .
C12 C11 C16 118.82(16) .
C12 C11 C10 129.69(16) .
C16 C11 C10 111.48(15) .
C13 C12 C11 119.70(17) .
C13 C12 H12 120.1 .
C11 C12 H12 120.1 .
C12 C13 C14 120.62(18) .
C12 C13 H13 119.7 .
C14 C13 H13 119.7 .
C15 C14 C13 120.87(18) .
C15 C14 H14 119.6 .
C13 C14 H14 119.6 .
C14 C15 C16 118.68(19) .
C14 C15 H15 120.7 .
C16 C15 H15 120.7 .
C15 C16 C11 121.29(17) .
C15 C16 S2 127.09(15) .
C11 C16 S2 111.61(13) .
O1 C17 C18 111.67(13) .
O1 C17 C1 109.45(13) .
C18 C17 C1 109.37(13) .
O1 C17 C9 107.91(13) .
C18 C17 C9 108.87(13) .
C1 C17 C9 109.55(13) .
C18 C18 C17 179.8(3) 3_675

loop_
_geom_bond_atom_site_label_1
_geom_bond_atom_site_label_2
_geom_bond_distance
_geom_bond_site_symmetry_2
O1 C17 1.4197(19) .
O1 H1 0.8400 .
S1 C8 1.7355(18) .
S1 C1 1.7420(16) .
C2 C1 1.337(4) .
C2 C3 1.440(4) .
C2 H2 0.9500 .
S1B C3 1.645(9) .
S1B C1 1.766(8) .
C2B C1 1.25(3) .
C2B C8 1.65(3) .
C2B H2B 0.9500 .
S2 C16 1.7353(19) .
S2 C9 1.7375(16) .
C1 C17 1.521(2) .
C3 C4 1.392(3) .
C3 C8 1.403(2) .
C4 C5 1.376(3) .
C4 H4 0.9500 .
C5 C6 1.400(3) .
C5 H5 0.9500 .
C6 C7 1.379(3) .
C6 H6 0.9500 .
C7 C8 1.394(2) .
C7 H7 0.9500 .
C9 C10 1.350(2) .
C9 C17 1.523(2) .
C10 C11 1.440(2) .
C10 H10 0.9500 .
C11 C12 1.397(2) .
C11 C16 1.403(2) .
C12 C13 1.377(3) .
C12 H12 0.9500 .
C13 C14 1.394(3) .
C13 H13 0.9500 .
C14 C15 1.373(3) .
C14 H14 0.9500 .
C15 C16 1.393(3) .
C15 H15 0.9500 .
C17 C18 1.481(2) .
C18 C18 1.185(3) 3_675

loop_
_geom_hbond_atom_site_label_D
_geom_hbond_atom_site_label_H
_geom_hbond_atom_site_label_A
_geom_hbond_distance_DH
_geom_hbond_distance_HA
_geom_hbond_distance_DA
_geom_hbond_angle_DHA
_geom_hbond_site_symmetry_A
C4 H4 O1 0.95 2.47 3.374(2) 157.9 1_565
C13 H13 Cg1 0.95 2.86 3.6856(19) 145.5 2_645
C14 H14 Cg3 0.95 2.80 3.657(2) 150.4 2_645
C15 H15 Cg5 0.95 2.69 3.629(2) 169.1 2_645

loop_
_geom_torsion_atom_site_label_1
_geom_torsion_atom_site_label_2
_geom_torsion_atom_site_label_3
_geom_torsion_atom_site_label_4
_geom_torsion
C8 C2B C1 C2 1.9(17)
C8 C2B C1 C17 176.2(7)
C8 C2B C1 S1 -165(9)
C8 C2B C1 S1B 4(2)
C3 C2 C1 C2B -1.4(11)
C3 C2 C1 C17 -175.42(17)
C3 C2 C1 S1 0.6(3)
C3 C2 C1 S1B -170(3)
C8 S1 C1 C2B 12(8)
C8 S1 C1 C2 -0.95(18)
C8 S1 C1 C17 175.55(12)
C8 S1 C1 S1B 1.2(4)
C3 S1B C1 C2B -4.2(13)
C3 S1B C1 C2 8(2)
C3 S1B C1 C17 -176.8(2)
C3 S1B C1 S1 -2.5(6)
C1 C2 C3 C4 179.3(2)
C1 C2 C3 C8 0.2(3)
C1 C2 C3 S1B 173.3(17)
C1 S1B C3 C4 -179.7(2)
C1 S1B C3 C8 3.6(6)
C1 S1B C3 C2 -4.6(11)
C8 C3 C4 C5 0.3(3)
C2 C3 C4 C5 -178.7(2)
S1B C3 C4 C5 -176.8(4)
C3 C4 C5 C6 -0.4(3)
C4 C5 C6 C7 0.4(3)
C5 C6 C7 C8 -0.2(3)
C6 C7 C8 C3 0.1(3)
C6 C7 C8 C2B 177.3(14)
C6 C7 C8 S1 -179.88(15)
C4 C3 C8 C7 -0.2(3)
C2 C3 C8 C7 179.02(19)
S1B C3 C8 C7 176.4(5)
C4 C3 C8 C2B -178.5(8)
C2 C3 C8 C2B 0.7(8)
S1B C3 C8 C2B -1.9(9)
C4 C3 C8 S1 179.87(15)
C2 C3 C8 S1 -1.0(2)
S1B C3 C8 S1 -3.6(5)
C1 C2B C8 C7 -179.3(5)
C1 C2B C8 C3 -1.7(17)
C1 C2B C8 S1 173(4)
C1 S1 C8 C7 -178.89(16)
C1 S1 C8 C3 1.09(13)
C1 S1 C8 C2B -4(3)
C16 S2 C9 C10 0.88(14)
C16 S2 C9 C17 -176.35(13)
C17 C9 C10 C11 176.16(15)
S2 C9 C10 C11 -0.78(19)
C9 C10 C11 C12 -178.88(17)
C9 C10 C11 C16 0.2(2)
C16 C11 C12 C13 -1.2(3)
C10 C11 C12 C13 177.79(18)
C11 C12 C13 C14 1.6(3)
C12 C13 C14 C15 -1.0(3)
C13 C14 C15 C16 0.0(4)
C14 C15 C16 C11 0.3(3)
C14 C15 C16 S2 -178.93(18)
C12 C11 C16 C15 0.3(3)
C10 C11 C16 C15 -178.91(19)
C12 C11 C16 S2 179.65(13)
C10 C11 C16 S2 0.46(19)
C9 S2 C16 C15 178.6(2)
C9 S2 C16 C11 -0.75(14)
C2B C1 C17 O1 43.3(13)
C2 C1 C17 O1 -143.8(2)
S1 C1 C17 O1 40.41(16)
S1B C1 C17 O1 -144.9(4)
C2B C1 C17 C18 166.0(13)
C2 C1 C17 C18 -21.1(3)
S1 C1 C17 C18 163.04(11)
S1B C1 C17 C18 -22.3(4)
C2B C1 C17 C9 -74.8(13)
C2 C1 C17 C9 98.1(2)
S1 C1 C17 C9 -77.71(15)
S1B C1 C17 C9 96.9(4)
C10 C9 C17 O1 146.49(16)
S2 C9 C17 O1 -36.73(17)
C10 C9 C17 C18 25.1(2)
S2 C9 C17 C18 -158.09(12)
C10 C9 C17 C1 -94.43(19)
S2 C9 C17 C1 82.35(15)

loop_
_platon_squeeze_void_nr
_platon_squeeze_void_average_x
_platon_squeeze_void_average_y
_platon_squeeze_void_average_z
_platon_squeeze_void_volume
_platon_squeeze_void_count_electrons
_platon_squeeze_void_content
1 -0.002 -0.040 0.000 363 130 ' '
2 0.015 -0.012 0.500 363 130 ' '
